data_1515982
loop_
_publ_author_name
'Dethe, Dattatraya H.'
'Erande, Rohan D.'
'Dherange, Balu D.'

_publ_section_title
;
 Remarkable switch of regioselectivity in diels-alder reaction: divergent
 total synthesis of borreverine, caulindoles, and flinderoles.
;
_journal_issue 10
_journal_name_full 'Organic letters'
_journal_page_first 2764
_journal_page_last 2767
_journal_paper_doi 10.1021/ol501078d
_journal_volume 16
_journal_year 2014
_chemical_formula_moiety 'C42 H42 N2 O6 S2, C2 H3 N '
_chemical_formula_sum 'C44 H45 N3 O6 S2'
_chemical_formula_weight 775.97
_chemical_name_systematic
; 
 ? 
;
_space_group_IT_number 14
_symmetry_cell_setting monoclinic
_symmetry_space_group_name_Hall '-P 2ybc'
_symmetry_space_group_name_H-M 'P 1 21/c 1'
_atom_sites_solution_hydrogens geom
_atom_sites_solution_primary direct
_atom_sites_solution_secondary difmap
_audit_creation_method SHELXL-97
_cell_angle_alpha 90
_cell_angle_beta 100.241(5)
_cell_angle_gamma 90
_cell_formula_units_Z 4
_cell_length_a 13.658(5)
_cell_length_b 11.024(5)
_cell_length_c 26.112(5)
_cell_measurement_reflns_used 9390
_cell_measurement_temperature 100(2)
_cell_measurement_theta_max 28.31
_cell_measurement_theta_min 2.38
_cell_volume 3869(2)
_computing_cell_refinement 'Bruker SAINT'
_computing_data_collection 'Bruker APEX2'
_computing_data_reduction 'Bruker SAINT'
_computing_molecular_graphics 'Bruker SHELXTL'
_computing_publication_material 'Bruker SHELXTL'
_computing_structure_refinement 'SHELXL-97 (Sheldrick, 2008)'
_computing_structure_solution 'SHELXS-97 (Sheldrick, 2008)'
_diffrn_ambient_temperature 100(2)
_diffrn_measured_fraction_theta_full 0.999
_diffrn_measured_fraction_theta_max 0.999
_diffrn_radiation_monochromator graphite
_diffrn_radiation_source 'fine-focus sealed tube'
_diffrn_radiation_type MoK\a
_diffrn_radiation_wavelength 0.71069
_diffrn_reflns_av_R_equivalents 0.0470
_diffrn_reflns_av_sigmaI/netI 0.0468
_diffrn_reflns_limit_h_max 16
_diffrn_reflns_limit_h_min -16
_diffrn_reflns_limit_k_max 13
_diffrn_reflns_limit_k_min -12
_diffrn_reflns_limit_l_max 22
_diffrn_reflns_limit_l_min -31
_diffrn_reflns_number 27233
_diffrn_reflns_theta_full 25.50
_diffrn_reflns_theta_max 25.50
_diffrn_reflns_theta_min 2.01
_exptl_absorpt_coefficient_mu 0.191
_exptl_absorpt_correction_T_max 0.985
_exptl_absorpt_correction_T_min 0.984
_exptl_absorpt_correction_type empirical
_exptl_absorpt_process_details sadabs
_exptl_crystal_colour yellow
_exptl_crystal_density_diffrn 1.332
_exptl_crystal_density_method 'not measured'
_exptl_crystal_description block
_exptl_crystal_F_000 1640
_exptl_crystal_size_max 0.082
_exptl_crystal_size_mid 0.080
_exptl_crystal_size_min 0.078
_refine_diff_density_max 0.391
_refine_diff_density_min -0.361
_refine_diff_density_rms 0.051
_refine_ls_extinction_method none
_refine_ls_goodness_of_fit_ref 1.012
_refine_ls_hydrogen_treatment constr
_refine_ls_matrix_type full
_refine_ls_number_parameters 501
_refine_ls_number_reflns 7216
_refine_ls_number_restraints 0
_refine_ls_restrained_S_all 1.012
_refine_ls_R_factor_all 0.0672
_refine_ls_R_factor_gt 0.0417
_refine_ls_shift/su_max 0.001
_refine_ls_shift/su_mean 0.000
_refine_ls_structure_factor_coef Fsqd
_refine_ls_weighting_details 'calc w=1/[\s^2^(Fo^2^)+(0.0389P)^2^+2.3437P] where P=(Fo^2^+2Fc^2^)/3'
_refine_ls_weighting_scheme calc
_refine_ls_wR_factor_gt 0.0876
_refine_ls_wR_factor_ref 0.0972
_reflns_number_gt 5355
_reflns_number_total 7216
_reflns_threshold_expression >2sigma(I)
_cod_data_source_file ol501078d_si_004.cif
_cod_data_source_block 21maya_0m
_cod_depositor_comments
;
The following automatic conversions were performed:

'_symmetry_cell_setting' value 'Monoclinic' changed to 'monoclinic'
according to
/usr/data/users/saulius/crontab/automatic-downloads/rss-feeds/ACS/lib/dictionaries/cif_core.dic
dictionary named 'cif_core.dic' version 2.4.2 from 2011-04-26.

Automatic conversion script
Id: cif_fix_values 2281 2013-09-26 08:29:07Z andrius 

 Adding full bibliography for 1515980--1515987.cif.
;
_cod_original_sg_symbol_Hall '     -P 2ybc   '
_cod_original_sg_symbol_H-M 'P2(1)/c  '
_cod_database_code 1515982

loop_
_symmetry_equiv_pos_as_xyz
'x, y, z'
'-x, y+1/2, -z+1/2'
'-x, -y, -z'
'x, -y-1/2, z-1/2'

loop_
_atom_site_label
_atom_site_type_symbol
_atom_site_fract_x
_atom_site_fract_y
_atom_site_fract_z
_atom_site_U_iso_or_equiv
_atom_site_adp_type
_atom_site_occupancy
_atom_site_symmetry_multiplicity
_atom_site_calc_flag
_atom_site_refinement_flags
S1 S 0.64970(4) 0.52932(5) 0.19415(2) 0.01521(12) Uani 1 1 d .
S2 S 1.02432(4) 0.02166(5) 0.11362(2) 0.01828(13) Uani 1 1 d .
O1 O 0.63890(12) -0.00266(13) 0.01309(6) 0.0259(4) Uani 1 1 d .
H1 H 0.6267 0.0204 -0.0172 0.039 Uiso 1 1 calc R
O2 O 1.02309(10) 0.20669(12) 0.20057(6) 0.0171(3) Uani 1 1 d .
O3 O 0.56059(10) 0.58243(13) 0.20527(6) 0.0216(3) Uani 1 1 d .
O4 O 0.71927(10) 0.47928(13) 0.23602(5) 0.0190(3) Uani 1 1 d .
O5 O 1.03320(10) -0.04694(13) 0.16059(6) 0.0227(4) Uani 1 1 d .
O6 O 0.99241(11) -0.03648(13) 0.06449(6) 0.0251(4) Uani 1 1 d .
N1 N 0.61363(12) 0.41912(15) 0.15133(6) 0.0141(4) Uani 1 1 d .
N2 N 0.94134(12) 0.12937(15) 0.11802(7) 0.0157(4) Uani 1 1 d .
N3 N 0.44463(19) 0.8604(2) 0.08058(10) 0.0518(7) Uani 1 1 d .
C1 C 0.60381(16) 0.08438(19) 0.04544(9) 0.0215(5) Uani 1 1 d .
H1A H 0.6039 0.0494 0.0795 0.026 Uiso 1 1 calc R
H1B H 0.5359 0.1062 0.0307 0.026 Uiso 1 1 calc R
C2 C 0.66850(15) 0.19770(18) 0.05105(8) 0.0160(4) Uani 1 1 d .
H2A H 0.7364 0.1748 0.0654 0.019 Uiso 1 1 calc R
H2B H 0.6683 0.2317 0.0168 0.019 Uiso 1 1 calc R
C3 C 0.63539(14) 0.29355(18) 0.08506(8) 0.0139(4) Uani 1 1 d .
C4 C 0.67842(14) 0.32928(17) 0.13351(8) 0.0136(4) Uani 1 1 d .
C5 C 0.54343(14) 0.35898(18) 0.06991(8) 0.0154(4) Uani 1 1 d .
C6 C 0.53038(14) 0.43592(18) 0.11059(8) 0.0150(4) Uani 1 1 d .
C7 C 0.44599(15) 0.50862(19) 0.10743(9) 0.0194(5) Uani 1 1 d .
H7 H 0.4367 0.5584 0.1349 0.023 Uiso 1 1 calc R
C8 C 0.37688(15) 0.50400(19) 0.06214(9) 0.0220(5) Uani 1 1 d .
H8 H 0.3206 0.5528 0.0589 0.026 Uiso 1 1 calc R
C9 C 0.38884(15) 0.42849(19) 0.02104(9) 0.0208(5) Uani 1 1 d .
H9 H 0.3407 0.4274 -0.0090 0.025 Uiso 1 1 calc R
C10 C 0.47139(15) 0.35540(19) 0.02446(8) 0.0180(5) Uani 1 1 d .
H10 H 0.4792 0.3045 -0.0029 0.022 Uiso 1 1 calc R
C11 C 0.71182(15) 0.63640(18) 0.16126(8) 0.0165(4) Uani 1 1 d .
C12 C 0.66091(16) 0.69045(18) 0.11628(8) 0.0195(5) Uani 1 1 d .
H12 H 0.5949 0.6704 0.1036 0.023 Uiso 1 1 calc R
C13 C 0.70942(17) 0.7741(2) 0.09063(9) 0.0247(5) Uani 1 1 d .
H13 H 0.6762 0.8110 0.0604 0.030 Uiso 1 1 calc R
C14 C 0.80804(17) 0.8034(2) 0.10988(9) 0.0255(5) Uani 1 1 d .
H14 H 0.8411 0.8586 0.0921 0.031 Uiso 1 1 calc R
C15 C 0.85749(16) 0.75072(19) 0.15547(9) 0.0230(5) Uani 1 1 d .
H15 H 0.9231 0.7719 0.1685 0.028 Uiso 1 1 calc R
C16 C 0.80938(15) 0.66681(18) 0.18166(9) 0.0191(5) Uani 1 1 d .
H16 H 0.8419 0.6315 0.2124 0.023 Uiso 1 1 calc R
C17 C 0.76585(14) 0.27613(18) 0.17016(8) 0.0135(4) Uani 1 1 d .
H17 H 0.7653 0.3123 0.2044 0.016 Uiso 1 1 calc R
C18 C 0.75862(14) 0.13601(18) 0.17704(8) 0.0146(4) Uani 1 1 d .
H18 H 0.7383 0.0992 0.1426 0.017 Uiso 1 1 calc R
C19 C 0.86637(14) 0.09684(18) 0.19875(8) 0.0140(4) Uani 1 1 d .
H19 H 0.8759 0.0118 0.1899 0.017 Uiso 1 1 calc R
C20 C 0.92995(14) 0.17898(18) 0.17012(8) 0.0148(4) Uani 1 1 d .
C21 C 0.87217(14) 0.29989(18) 0.15710(8) 0.0140(4) Uani 1 1 d .
C22 C 0.68587(15) 0.09363(18) 0.21255(8) 0.0175(5) Uani 1 1 d .
C23 C 0.71909(16) 0.1447(2) 0.26743(8) 0.0211(5) Uani 1 1 d .
H23A H 0.7013 0.2299 0.2673 0.025 Uiso 1 1 calc R
H23B H 0.6827 0.1034 0.2909 0.025 Uiso 1 1 calc R
C24 C 0.82827(16) 0.13275(19) 0.28815(8) 0.0196(5) Uani 1 1 d .
C25 C 0.89256(16) 0.11380(18) 0.25668(8) 0.0177(5) Uani 1 1 d .
H25 H 0.9596 0.1107 0.2716 0.021 Uiso 1 1 calc R
C26 C 0.57834(15) 0.1345(2) 0.19288(9) 0.0218(5) Uani 1 1 d .
H26A H 0.5363 0.1046 0.2159 0.033 Uiso 1 1 calc R
H26B H 0.5559 0.1030 0.1585 0.033 Uiso 1 1 calc R
H26C H 0.5755 0.2215 0.1919 0.033 Uiso 1 1 calc R
C27 C 0.68651(16) -0.04547(19) 0.21506(9) 0.0219(5) Uani 1 1 d .
H27A H 0.7519 -0.0732 0.2302 0.033 Uiso 1 1 calc R
H27B H 0.6684 -0.0779 0.1806 0.033 Uiso 1 1 calc R
H27C H 0.6397 -0.0723 0.2360 0.033 Uiso 1 1 calc R
C28 C 0.85958(18) 0.1475(2) 0.34607(9) 0.0311(6) Uani 1 1 d .
H28A H 0.9301 0.1354 0.3554 0.047 Uiso 1 1 calc R
H28B H 0.8256 0.0888 0.3637 0.047 Uiso 1 1 calc R
H28C H 0.8430 0.2277 0.3560 0.047 Uiso 1 1 calc R
C29 C 0.93615(15) 0.39010(19) 0.19356(8) 0.0183(5) Uani 1 1 d .
H29A H 0.9333 0.4707 0.1785 0.022 Uiso 1 1 calc R
H29B H 0.9154 0.3941 0.2272 0.022 Uiso 1 1 calc R
C30 C 1.03945(15) 0.33551(18) 0.19813(9) 0.0204(5) Uani 1 1 d .
H30A H 1.0690 0.3562 0.1681 0.024 Uiso 1 1 calc R
H30B H 1.0827 0.3639 0.2294 0.024 Uiso 1 1 calc R
C31 C 0.88042(14) 0.32285(19) 0.10135(8) 0.0157(4) Uani 1 1 d .
C32 C 0.85624(15) 0.4263(2) 0.07182(9) 0.0205(5) Uani 1 1 d .
H32 H 0.8298 0.4936 0.0860 0.025 Uiso 1 1 calc R
C33 C 0.87205(16) 0.4282(2) 0.02058(9) 0.0254(5) Uani 1 1 d .
H33 H 0.8573 0.4976 0.0005 0.030 Uiso 1 1 calc R
C34 C 0.90946(16) 0.3273(2) -0.00035(9) 0.0275(6) Uani 1 1 d .
H34 H 0.9184 0.3294 -0.0348 0.033 Uiso 1 1 calc R
C35 C 0.93426(15) 0.2225(2) 0.02871(8) 0.0225(5) Uani 1 1 d .
H35 H 0.9585 0.1542 0.0142 0.027 Uiso 1 1 calc R
C36 C 0.92134(14) 0.22396(19) 0.08003(8) 0.0163(4) Uani 1 1 d .
C37 C 1.14008(15) 0.09161(18) 0.11123(9) 0.0186(5) Uani 1 1 d .
C38 C 1.16849(16) 0.1126(2) 0.06388(9) 0.0227(5) Uani 1 1 d .
H38 H 1.1276 0.0896 0.0331 0.027 Uiso 1 1 calc R
C39 C 1.25873(16) 0.1684(2) 0.06304(9) 0.0261(5) Uani 1 1 d .
H39 H 1.2785 0.1841 0.0314 0.031 Uiso 1 1 calc R
C40 C 1.31972(16) 0.2011(2) 0.10893(9) 0.0266(5) Uani 1 1 d .
H40 H 1.3799 0.2398 0.1081 0.032 Uiso 1 1 calc R
C41 C 1.29169(16) 0.1763(2) 0.15602(10) 0.0296(6) Uani 1 1 d .
H41 H 1.3338 0.1966 0.1869 0.036 Uiso 1 1 calc R
C42 C 1.20138(16) 0.1215(2) 0.15753(9) 0.0246(5) Uani 1 1 d .
H42 H 1.1821 0.1049 0.1892 0.029 Uiso 1 1 calc R
C43 C 0.42807(18) 0.8656(2) 0.12172(11) 0.0320(6) Uani 1 1 d .
C44 C 0.4099(2) 0.8696(3) 0.17437(11) 0.0527(8) Uani 1 1 d .
H44A H 0.4404 0.8006 0.1932 0.079 Uiso 1 1 calc R
H44B H 0.3395 0.8681 0.1740 0.079 Uiso 1 1 calc R
H44C H 0.4376 0.9427 0.1909 0.079 Uiso 1 1 calc R

loop_
_atom_site_aniso_label
_atom_site_aniso_U_11
_atom_site_aniso_U_22
_atom_site_aniso_U_33
_atom_site_aniso_U_23
_atom_site_aniso_U_13
_atom_site_aniso_U_12
S1 0.0167(3) 0.0150(3) 0.0139(3) -0.0014(2) 0.0026(2) -0.0001(2)
S2 0.0168(3) 0.0147(3) 0.0253(3) -0.0017(2) 0.0092(2) -0.0014(2)
O1 0.0363(9) 0.0197(8) 0.0201(8) -0.0027(7) 0.0005(7) 0.0029(7)
O2 0.0115(7) 0.0156(7) 0.0224(8) -0.0001(6) -0.0022(6) -0.0016(6)
O3 0.0212(8) 0.0235(8) 0.0211(8) -0.0021(7) 0.0066(6) 0.0028(6)
O4 0.0233(8) 0.0179(7) 0.0144(7) -0.0007(6) -0.0006(6) 0.0011(6)
O5 0.0210(8) 0.0169(8) 0.0330(9) 0.0045(7) 0.0127(7) 0.0015(6)
O6 0.0257(9) 0.0217(8) 0.0306(9) -0.0100(7) 0.0124(7) -0.0060(7)
N1 0.0132(9) 0.0128(9) 0.0156(9) -0.0005(7) 0.0009(7) -0.0001(7)
N2 0.0145(9) 0.0170(9) 0.0165(9) -0.0016(7) 0.0056(7) -0.0006(7)
N3 0.0618(17) 0.0571(17) 0.0330(14) 0.0044(13) -0.0010(13) 0.0036(13)
C1 0.0197(12) 0.0207(12) 0.0228(12) -0.0053(10) 0.0002(9) -0.0004(9)
C2 0.0130(10) 0.0196(11) 0.0145(11) -0.0006(9) 0.0003(9) -0.0001(8)
C3 0.0123(10) 0.0143(10) 0.0153(11) 0.0016(8) 0.0030(8) -0.0032(8)
C4 0.0119(10) 0.0128(10) 0.0167(11) 0.0006(8) 0.0045(8) -0.0014(8)
C5 0.0140(11) 0.0130(10) 0.0189(11) 0.0026(9) 0.0023(9) -0.0045(8)
C6 0.0121(10) 0.0157(10) 0.0162(11) 0.0036(8) 0.0000(8) -0.0035(8)
C7 0.0161(11) 0.0179(11) 0.0242(12) -0.0020(9) 0.0037(9) -0.0017(9)
C8 0.0114(11) 0.0193(11) 0.0340(13) 0.0043(10) 0.0009(10) 0.0019(8)
C9 0.0137(11) 0.0232(12) 0.0227(12) 0.0043(10) -0.0048(9) -0.0032(9)
C10 0.0174(11) 0.0187(11) 0.0171(11) 0.0000(9) 0.0007(9) -0.0058(9)
C11 0.0208(11) 0.0119(10) 0.0178(11) -0.0022(9) 0.0059(9) -0.0006(8)
C12 0.0222(12) 0.0156(11) 0.0194(12) -0.0020(9) 0.0003(9) -0.0036(9)
C13 0.0325(13) 0.0189(12) 0.0210(12) 0.0009(10) 0.0002(10) -0.0026(10)
C14 0.0322(13) 0.0183(12) 0.0285(13) -0.0002(10) 0.0122(11) -0.0065(10)
C15 0.0175(12) 0.0159(11) 0.0349(14) -0.0054(10) 0.0027(10) -0.0032(9)
C16 0.0194(11) 0.0141(11) 0.0222(12) -0.0039(9) -0.0007(9) 0.0010(9)
C17 0.0129(10) 0.0151(11) 0.0120(10) -0.0003(8) 0.0011(8) -0.0001(8)
C18 0.0142(10) 0.0149(10) 0.0141(10) -0.0003(8) 0.0010(8) -0.0009(8)
C19 0.0140(10) 0.0123(10) 0.0155(11) 0.0004(8) 0.0020(8) 0.0006(8)
C20 0.0124(10) 0.0159(11) 0.0156(11) -0.0014(9) 0.0017(8) -0.0001(8)
C21 0.0117(10) 0.0141(10) 0.0156(11) 0.0007(8) 0.0005(8) -0.0005(8)
C22 0.0173(11) 0.0163(11) 0.0197(11) 0.0033(9) 0.0050(9) 0.0014(9)
C23 0.0255(12) 0.0211(12) 0.0192(11) 0.0047(9) 0.0104(10) 0.0031(9)
C24 0.0251(12) 0.0171(11) 0.0166(11) 0.0018(9) 0.0034(9) 0.0008(9)
C25 0.0172(11) 0.0156(11) 0.0183(11) 0.0031(9) -0.0023(9) 0.0000(8)
C26 0.0163(11) 0.0236(12) 0.0270(12) 0.0082(10) 0.0080(9) 0.0015(9)
C27 0.0192(11) 0.0222(12) 0.0254(13) 0.0040(10) 0.0065(10) -0.0012(9)
C28 0.0368(14) 0.0364(15) 0.0203(13) -0.0001(11) 0.0054(11) -0.0012(11)
C29 0.0172(11) 0.0157(11) 0.0205(11) -0.0005(9) -0.0010(9) -0.0007(8)
C30 0.0197(11) 0.0154(11) 0.0242(12) -0.0007(9) -0.0009(9) -0.0029(9)
C31 0.0083(10) 0.0206(11) 0.0176(11) 0.0016(9) 0.0001(8) -0.0039(8)
C32 0.0128(11) 0.0225(12) 0.0260(12) 0.0044(10) 0.0026(9) -0.0015(9)
C33 0.0181(12) 0.0333(13) 0.0237(13) 0.0123(11) 0.0006(10) -0.0003(10)
C34 0.0203(12) 0.0453(15) 0.0173(12) 0.0073(11) 0.0041(10) -0.0005(11)
C35 0.0173(11) 0.0312(13) 0.0198(12) -0.0014(10) 0.0057(9) -0.0010(10)
C36 0.0102(10) 0.0208(11) 0.0176(11) 0.0027(9) 0.0013(9) -0.0036(8)
C37 0.0138(11) 0.0159(11) 0.0277(13) 0.0024(9) 0.0083(9) 0.0013(8)
C38 0.0218(12) 0.0249(12) 0.0229(12) -0.0045(10) 0.0081(10) -0.0029(9)
C39 0.0266(13) 0.0294(13) 0.0254(13) 0.0029(10) 0.0127(11) -0.0023(10)
C40 0.0153(12) 0.0306(13) 0.0353(14) 0.0045(11) 0.0081(10) -0.0032(10)
C41 0.0164(12) 0.0442(15) 0.0269(13) 0.0029(11) -0.0001(10) -0.0009(10)
C42 0.0174(12) 0.0349(13) 0.0222(12) 0.0083(10) 0.0059(10) 0.0031(10)
C43 0.0326(14) 0.0276(14) 0.0334(16) 0.0055(12) -0.0007(12) -0.0002(11)
C44 0.067(2) 0.0492(18) 0.0493(19) -0.0040(15) 0.0309(16) -0.0277(16)

loop_
_atom_type_symbol
_atom_type_description
_atom_type_scat_dispersion_real
_atom_type_scat_dispersion_imag
_atom_type_scat_source
C C 0.0033 0.0016 'International Tables Vol C Tables 4.2.6.8 and 6.1.1.4'
H H 0.0000 0.0000 'International Tables Vol C Tables 4.2.6.8 and 6.1.1.4'
N N 0.0061 0.0033 'International Tables Vol C Tables 4.2.6.8 and 6.1.1.4'
O O 0.0106 0.0060 'International Tables Vol C Tables 4.2.6.8 and 6.1.1.4'
S S 0.1246 0.1234 'International Tables Vol C Tables 4.2.6.8 and 6.1.1.4'

loop_
_geom_angle_atom_site_label_1
_geom_angle_atom_site_label_2
_geom_angle_atom_site_label_3
_geom_angle
O3 S1 O4 118.62(9)
O3 S1 N1 105.96(9)
O4 S1 N1 108.05(9)
O3 S1 C11 109.04(10)
O4 S1 C11 108.65(10)
N1 S1 C11 105.78(9)
O5 S2 O6 119.92(10)
O5 S2 N2 105.92(9)
O6 S2 N2 106.24(9)
O5 S2 C37 108.73(10)
O6 S2 C37 107.15(10)
N2 S2 C37 108.42(10)
C20 O2 C30 108.69(15)
C6 N1 C4 107.40(16)
C6 N1 S1 120.55(14)
C4 N1 S1 125.87(13)
C36 N2 C20 108.98(16)
C36 N2 S2 121.44(14)
C20 N2 S2 120.39(13)
O1 C1 C2 111.17(17)
C3 C2 C1 113.83(17)
C4 C3 C5 108.84(18)
C4 C3 C2 129.10(18)
C5 C3 C2 121.96(18)
C3 C4 N1 107.95(17)
C3 C4 C17 129.94(18)
N1 C4 C17 121.17(17)
C6 C5 C10 119.77(19)
C6 C5 C3 108.56(18)
C10 C5 C3 131.7(2)
C7 C6 C5 121.37(19)
C7 C6 N1 131.35(19)
C5 C6 N1 107.25(17)
C8 C7 C6 117.6(2)
C7 C8 C9 121.9(2)
C10 C9 C8 120.5(2)
C9 C10 C5 118.8(2)
C16 C11 C12 121.6(2)
C16 C11 S1 119.21(16)
C12 C11 S1 119.16(16)
C13 C12 C11 119.1(2)
C12 C13 C14 119.9(2)
C15 C14 C13 120.4(2)
C16 C15 C14 120.2(2)
C15 C16 C11 118.7(2)
C4 C17 C18 113.46(16)
C4 C17 C21 117.06(16)
C18 C17 C21 105.65(15)
C19 C18 C22 111.59(16)
C19 C18 C17 104.11(15)
C22 C18 C17 115.38(16)
C25 C19 C20 111.23(16)
C25 C19 C18 112.09(16)
C20 C19 C18 103.95(16)
O2 C20 N2 111.24(15)
O2 C20 C19 112.64(16)
N2 C20 C19 112.63(16)
O2 C20 C21 108.04(16)
N2 C20 C21 104.15(16)
C19 C20 C21 107.61(16)
C31 C21 C29 111.04(16)
C31 C21 C20 103.52(16)
C29 C21 C20 102.03(16)
C31 C21 C17 118.04(16)
C29 C21 C17 114.76(16)
C20 C21 C17 105.20(15)
C23 C22 C26 108.16(17)
C23 C22 C27 109.21(18)
C26 C22 C27 107.79(17)
C23 C22 C18 109.56(17)
C26 C22 C18 112.90(17)
C27 C22 C18 109.15(17)
C24 C23 C22 114.55(18)
C25 C24 C23 121.2(2)
C25 C24 C28 122.7(2)
C23 C24 C28 116.09(19)
C24 C25 C19 125.44(19)
C30 C29 C21 102.13(16)
O2 C30 C29 104.17(16)
C32 C31 C36 119.8(2)
C32 C31 C21 128.90(19)
C36 C31 C21 111.22(18)
C31 C32 C33 119.0(2)
C34 C33 C32 120.1(2)
C33 C34 C35 121.7(2)
C36 C35 C34 117.3(2)
C31 C36 C35 121.9(2)
C31 C36 N2 109.59(18)
C35 C36 N2 128.4(2)
C38 C37 C42 121.4(2)
C38 C37 S2 120.01(17)
C42 C37 S2 118.60(17)
C37 C38 C39 118.9(2)
C40 C39 C38 120.3(2)
C39 C40 C41 120.2(2)
C42 C41 C40 120.2(2)
C41 C42 C37 119.0(2)
N3 C43 C44 178.1(3)

loop_
_geom_bond_atom_site_label_1
_geom_bond_atom_site_label_2
_geom_bond_distance
S1 O3 1.4262(15)
S1 O4 1.4259(15)
S1 N1 1.6651(17)
S1 C11 1.763(2)
S2 O5 1.4276(16)
S2 O6 1.4311(16)
S2 N2 1.6595(18)
S2 C37 1.770(2)
O1 C1 1.417(3)
O2 C20 1.409(2)
O2 C30 1.441(3)
N1 C6 1.424(3)
N1 C4 1.458(3)
N2 C36 1.432(3)
N2 C20 1.500(3)
N3 C43 1.138(3)
C1 C2 1.522(3)
C2 C3 1.501(3)
C3 C4 1.355(3)
C3 C5 1.441(3)
C4 C17 1.510(3)
C5 C6 1.395(3)
C5 C10 1.401(3)
C6 C7 1.394(3)
C7 C8 1.377(3)
C8 C9 1.391(3)
C9 C10 1.376(3)
C11 C16 1.385(3)
C11 C12 1.388(3)
C12 C13 1.377(3)
C13 C14 1.389(3)
C14 C15 1.387(3)
C15 C16 1.384(3)
C17 C18 1.560(3)
C17 C21 1.572(3)
C18 C19 1.542(3)
C18 C22 1.547(3)
C19 C25 1.503(3)
C19 C20 1.537(3)
C20 C21 1.556(3)
C21 C31 1.501(3)
C21 C29 1.537(3)
C22 C23 1.532(3)
C22 C26 1.535(3)
C22 C27 1.535(3)
C23 C24 1.499(3)
C24 C25 1.321(3)
C24 C28 1.505(3)
C29 C30 1.519(3)
C31 C32 1.383(3)
C31 C36 1.386(3)
C32 C33 1.393(3)
C33 C34 1.376(3)
C34 C35 1.391(3)
C35 C36 1.382(3)
C37 C38 1.380(3)
C37 C42 1.382(3)
C38 C39 1.381(3)
C39 C40 1.380(3)
C40 C41 1.379(3)
C41 C42 1.380(3)
C43 C44 1.440(4)
